data_4072772
loop_
_publ_author_name
'G\"artner, Martin'
'G\"orls, Helmar'
'Westerhausen, Matthias'

_publ_section_title
;
 Heteroleptic Phenylcalcium Derivatives via Metathesis Reactions of
 PhCa(thf)4I with Potassium Compounds
;
_journal_issue 4
_journal_name_full Organometallics
_journal_page_first 1077
_journal_paper_doi 10.1021/om061021q
_journal_volume 26
_journal_year 2007
_chemical_formula_sum 'C24 H47 Ca N O3 Si2'
_chemical_formula_weight 493.89
_chemical_name_systematic
; 
 ? 
;
_space_group_IT_number 14
_symmetry_cell_setting monoclinic
_symmetry_space_group_name_Hall '-P 2ybc'
_symmetry_space_group_name_H-M 'P 1 21/c 1'
_atom_sites_solution_hydrogens geom
_atom_sites_solution_primary direct
_atom_sites_solution_secondary difmap
_audit_creation_method SHELXL-97
_cell_angle_alpha 90.00
_cell_angle_beta 117.217(2)
_cell_angle_gamma 90.00
_cell_formula_units_Z 4
_cell_length_a 17.6989(7)
_cell_length_b 10.7553(4)
_cell_length_c 17.5032(5)
_cell_measurement_temperature 183(2)
_cell_volume 2962.96(19)
_computing_cell_refinement DENZO
_computing_data_collection COLLECT
_computing_data_reduction DENZO
_computing_molecular_graphics SHELXTL/PC
_computing_publication_material SHELXL-97
_computing_structure_refinement 'SHELXL-97 (Sheldrick, 1997)'
_computing_structure_solution 'SHELXS-97 (Sheldrick, 1990)'
_diffrn_ambient_temperature 183(2)
_diffrn_measured_fraction_theta_full 0.997
_diffrn_measured_fraction_theta_max 0.997
_diffrn_measurement_device_type KappaCCD
_diffrn_measurement_method 'phi- + omega-scan'
_diffrn_radiation_monochromator graphite
_diffrn_radiation_source 'fine-focus sealed tube'
_diffrn_radiation_type MoK\a
_diffrn_radiation_wavelength 0.71073
_diffrn_reflns_av_R_equivalents 0.0911
_diffrn_reflns_av_sigmaI/netI 0.0828
_diffrn_reflns_limit_h_max 22
_diffrn_reflns_limit_h_min -22
_diffrn_reflns_limit_k_max 13
_diffrn_reflns_limit_k_min -13
_diffrn_reflns_limit_l_max 22
_diffrn_reflns_limit_l_min -18
_diffrn_reflns_number 20576
_diffrn_reflns_theta_full 27.50
_diffrn_reflns_theta_max 27.50
_diffrn_reflns_theta_min 2.33
_exptl_absorpt_coefficient_mu 0.315
_exptl_absorpt_correction_T_max 1.0660
_exptl_absorpt_correction_T_min 0.9354
_exptl_absorpt_correction_type multi-scan
_exptl_absorpt_process_details
;
[c.f. r.h. blessing, acta cryst. (1995), a51, 33-38]
;
_exptl_crystal_colour colourless
_exptl_crystal_density_diffrn 1.107
_exptl_crystal_density_method 'not measured'
_exptl_crystal_description prism
_exptl_crystal_F_000 1080
_exptl_crystal_size_max 0.05
_exptl_crystal_size_mid 0.05
_exptl_crystal_size_min 0.04
_refine_diff_density_max 0.458
_refine_diff_density_min -0.460
_refine_diff_density_rms 0.068
_refine_ls_extinction_method none
_refine_ls_goodness_of_fit_ref 1.024
_refine_ls_hydrogen_treatment constr
_refine_ls_matrix_type full
_refine_ls_number_parameters 280
_refine_ls_number_reflns 6774
_refine_ls_number_restraints 0
_refine_ls_restrained_S_all 1.024
_refine_ls_R_factor_all 0.1174
_refine_ls_R_factor_gt 0.0649
_refine_ls_shift/su_max 0.000
_refine_ls_shift/su_mean 0.000
_refine_ls_structure_factor_coef Fsqd
_refine_ls_weighting_details 'calc w=1/[\s^2^(Fo^2^)+(0.0916P)^2^+1.5512P] where P=(Fo^2^+2Fc^2^)/3'
_refine_ls_weighting_scheme calc
_refine_ls_wR_factor_gt 0.1623
_refine_ls_wR_factor_ref 0.1906
_reflns_number_gt 4100
_reflns_number_total 6774
_reflns_threshold_expression >2sigma(I)
_cod_data_source_file om061021qsi20061107_022228.cif
_cod_data_source_block FO2834
_cod_original_cell_volume 2962.95(18)
_cod_original_sg_symbol_H-M P2(1)/c
_cod_database_code 4072772

loop_
_symmetry_equiv_pos_as_xyz
'x, y, z'
'-x, y+1/2, -z+1/2'
'-x, -y, -z'
'x, -y-1/2, z-1/2'

loop_
_atom_site_label
_atom_site_type_symbol
_atom_site_fract_x
_atom_site_fract_y
_atom_site_fract_z
_atom_site_U_iso_or_equiv
_atom_site_adp_type
_atom_site_occupancy
_atom_site_symmetry_multiplicity
_atom_site_calc_flag
_atom_site_refinement_flags
Ca Ca 0.71915(3) 0.13488(5) 0.17965(4) 0.03103(18) Uani 1 1 d .
Si1 Si 0.83379(7) 0.37044(9) 0.32148(6) 0.0507(3) Uani 1 1 d .
Si2 Si 0.89750(6) 0.27885(9) 0.19850(7) 0.0463(3) Uani 1 1 d .
O1 O 0.65794(14) 0.25415(19) 0.05000(13) 0.0433(6) Uani 1 1 d .
O2 O 0.69596(12) -0.04784(19) 0.09156(14) 0.0418(5) Uani 1 1 d .
O3 O 0.79467(13) -0.0104(2) 0.29442(14) 0.0471(6) Uani 1 1 d .
N1 N 0.82953(15) 0.2805(2) 0.24143(16) 0.0372(6) Uani 1 1 d .
C1 C 0.57782(18) 0.1301(3) 0.18355(18) 0.0356(7) Uani 1 1 d .
C2 C 0.5320(2) 0.2418(3) 0.1709(2) 0.0400(7) Uani 1 1 d .
H2A H 0.5567 0.3155 0.1623 0.048 Uiso 1 1 calc R
C3 C 0.4538(2) 0.2520(3) 0.1699(2) 0.0441(8) Uani 1 1 d .
H3A H 0.4267 0.3307 0.1610 0.053 Uiso 1 1 calc R
C4 C 0.41516(19) 0.1479(3) 0.1819(2) 0.0436(8) Uani 1 1 d .
H4A H 0.3612 0.1536 0.1811 0.052 Uiso 1 1 calc R
C5 C 0.45655(18) 0.0344(3) 0.19511(19) 0.0381(7) Uani 1 1 d .
H5A H 0.4314 -0.0385 0.2041 0.046 Uiso 1 1 calc R
C6 C 0.53454(18) 0.0278(3) 0.19517(19) 0.0355(7) Uani 1 1 d .
H6A H 0.5608 -0.0514 0.2037 0.043 Uiso 1 1 calc R
C7 C 0.8053(7) 0.5365(5) 0.2904(5) 0.182(4) Uani 1 1 d .
H7A H 0.8435 0.5906 0.3372 0.273 Uiso 1 1 calc R
H7B H 0.7465 0.5513 0.2792 0.273 Uiso 1 1 calc R
H7C H 0.8110 0.5548 0.2384 0.273 Uiso 1 1 calc R
C8 C 0.9387(3) 0.3719(7) 0.4203(3) 0.128(3) Uani 1 1 d .
H8A H 0.9509 0.4563 0.4440 0.192 Uiso 1 1 calc R
H8B H 0.9833 0.3453 0.4056 0.192 Uiso 1 1 calc R
H8C H 0.9366 0.3150 0.4630 0.192 Uiso 1 1 calc R
C9 C 0.7573(3) 0.3144(6) 0.3605(3) 0.0921(17) Uani 1 1 d .
H9A H 0.7655 0.3621 0.4114 0.138 Uiso 1 1 calc R
H9B H 0.7675 0.2261 0.3754 0.138 Uiso 1 1 calc R
H9C H 0.6990 0.3257 0.3152 0.138 Uiso 1 1 calc R
C10 C 0.8875(3) 0.4155(5) 0.1270(4) 0.0919(17) Uani 1 1 d .
H10A H 0.9442 0.4464 0.1402 0.138 Uiso 1 1 calc R
H10B H 0.8549 0.4817 0.1369 0.138 Uiso 1 1 calc R
H10C H 0.8581 0.3893 0.0667 0.138 Uiso 1 1 calc R
C11 C 1.0134(2) 0.2698(5) 0.2784(3) 0.0774(14) Uani 1 1 d .
H11A H 1.0459 0.3273 0.2613 0.116 Uiso 1 1 calc R
H11B H 1.0340 0.1848 0.2798 0.116 Uiso 1 1 calc R
H11C H 1.0206 0.2925 0.3355 0.116 Uiso 1 1 calc R
C12 C 0.8773(3) 0.1373(4) 0.1293(3) 0.0642(11) Uani 1 1 d .
H12A H 0.9218 0.1299 0.1109 0.096 Uiso 1 1 calc R
H12B H 0.8218 0.1448 0.0786 0.096 Uiso 1 1 calc R
H12C H 0.8778 0.0632 0.1621 0.096 Uiso 1 1 calc R
C13 C 0.6470(3) 0.3867(3) 0.0472(2) 0.0621(11) Uani 1 1 d .
H13A H 0.7012 0.4282 0.0856 0.075 Uiso 1 1 calc R
H13B H 0.6036 0.4099 0.0656 0.075 Uiso 1 1 calc R
C14 C 0.6197(4) 0.4229(4) -0.0416(3) 0.108(2) Uani 1 1 d .
H14A H 0.6692 0.4451 -0.0507 0.130 Uiso 1 1 calc R
H14B H 0.5809 0.4953 -0.0569 0.130 Uiso 1 1 calc R
C15 C 0.5757(3) 0.3151(4) -0.0935(3) 0.0709(12) Uani 1 1 d .
H15A H 0.5892 0.3051 -0.1422 0.085 Uiso 1 1 calc R
H15B H 0.5135 0.3240 -0.1165 0.085 Uiso 1 1 calc R
C16 C 0.6074(2) 0.2065(3) -0.0341(2) 0.0565(10) Uani 1 1 d .
H16A H 0.5591 0.1581 -0.0359 0.068 Uiso 1 1 calc R
H16B H 0.6418 0.1513 -0.0512 0.068 Uiso 1 1 calc R
C17 C 0.61214(19) -0.1031(3) 0.0477(2) 0.0419(8) Uani 1 1 d .
H17A H 0.5870 -0.0890 -0.0151 0.050 Uiso 1 1 calc R
H17B H 0.5737 -0.0680 0.0691 0.050 Uiso 1 1 calc R
C18 C 0.6269(2) -0.2388(3) 0.0681(2) 0.0520(9) Uani 1 1 d .
H18A H 0.5807 -0.2899 0.0247 0.062 Uiso 1 1 calc R
H18B H 0.6320 -0.2573 0.1257 0.062 Uiso 1 1 calc R
C19 C 0.7107(2) -0.2608(3) 0.0654(3) 0.0597(10) Uani 1 1 d .
H19A H 0.7442 -0.3267 0.1064 0.072 Uiso 1 1 calc R
H19B H 0.7008 -0.2850 0.0070 0.072 Uiso 1 1 calc R
C20 C 0.7552(2) -0.1380(3) 0.0907(4) 0.0738(14) Uani 1 1 d .
H20A H 0.8046 -0.1440 0.1483 0.089 Uiso 1 1 calc R
H20B H 0.7759 -0.1130 0.0491 0.089 Uiso 1 1 calc R
C21 C 0.7544(3) -0.1017(4) 0.3224(3) 0.0754(14) Uani 1 1 d .
H21A H 0.7394 -0.1755 0.2845 0.091 Uiso 1 1 calc R
H21B H 0.7017 -0.0675 0.3206 0.091 Uiso 1 1 calc R
C22 C 0.8149(3) -0.1363(4) 0.4112(3) 0.0644(11) Uani 1 1 d .
H22A H 0.8051 -0.0869 0.4535 0.077 Uiso 1 1 calc R
H22B H 0.8104 -0.2258 0.4217 0.077 Uiso 1 1 calc R
C23 C 0.8981(3) -0.1074(6) 0.4158(3) 0.0945(18) Uani 1 1 d .
H23A H 0.9383 -0.0794 0.4744 0.113 Uiso 1 1 calc R
H23B H 0.9221 -0.1817 0.4015 0.113 Uiso 1 1 calc R
C24 C 0.8834(2) -0.0086(4) 0.3536(3) 0.0726(13) Uani 1 1 d .
H24A H 0.8995 0.0729 0.3830 0.087 Uiso 1 1 calc R
H24B H 0.9177 -0.0230 0.3229 0.087 Uiso 1 1 calc R

loop_
_atom_site_aniso_label
_atom_site_aniso_U_11
_atom_site_aniso_U_22
_atom_site_aniso_U_33
_atom_site_aniso_U_23
_atom_site_aniso_U_13
_atom_site_aniso_U_12
Ca 0.0324(3) 0.0256(3) 0.0309(3) 0.0004(2) 0.0108(2) -0.0024(2)
Si1 0.0601(6) 0.0407(5) 0.0426(5) -0.0102(4) 0.0161(5) -0.0113(4)
Si2 0.0392(5) 0.0366(5) 0.0631(6) 0.0019(4) 0.0235(4) -0.0059(4)
O1 0.0561(13) 0.0330(11) 0.0315(11) 0.0026(9) 0.0118(10) -0.0029(10)
O2 0.0362(11) 0.0316(11) 0.0495(13) -0.0092(10) 0.0125(10) -0.0015(9)
O3 0.0416(12) 0.0398(12) 0.0461(13) 0.0124(11) 0.0081(10) -0.0010(9)
N1 0.0348(13) 0.0308(13) 0.0403(14) -0.0031(11) 0.0123(11) -0.0062(10)
C1 0.0369(15) 0.0354(16) 0.0286(15) -0.0014(13) 0.0098(12) -0.0034(12)
C2 0.0473(18) 0.0307(16) 0.0362(17) -0.0017(13) 0.0142(14) -0.0039(13)
C3 0.0526(19) 0.0373(17) 0.0362(17) -0.0015(14) 0.0150(15) 0.0104(15)
C4 0.0355(15) 0.056(2) 0.0386(17) -0.0034(16) 0.0161(13) 0.0073(15)
C5 0.0405(16) 0.0373(17) 0.0361(16) -0.0016(13) 0.0172(13) -0.0062(13)
C6 0.0377(15) 0.0303(16) 0.0335(15) 0.0009(13) 0.0120(12) 0.0041(12)
C7 0.408(14) 0.048(3) 0.131(6) -0.007(4) 0.158(8) 0.039(5)
C8 0.071(3) 0.229(8) 0.064(3) -0.056(4) 0.013(3) -0.038(4)
C9 0.071(3) 0.129(5) 0.084(3) -0.047(3) 0.042(3) -0.025(3)
C10 0.086(3) 0.078(3) 0.138(5) 0.045(3) 0.073(3) 0.008(3)
C11 0.039(2) 0.084(3) 0.101(4) -0.020(3) 0.025(2) -0.006(2)
C12 0.061(2) 0.070(3) 0.073(3) -0.014(2) 0.040(2) -0.010(2)
C13 0.094(3) 0.0332(19) 0.048(2) 0.0051(16) 0.022(2) 0.0048(18)
C14 0.184(6) 0.043(3) 0.051(3) 0.015(2) 0.014(3) -0.004(3)
C15 0.090(3) 0.069(3) 0.042(2) 0.012(2) 0.021(2) 0.005(2)
C16 0.068(2) 0.047(2) 0.0372(19) -0.0033(16) 0.0089(17) -0.0032(17)
C17 0.0395(16) 0.0448(18) 0.0404(18) -0.0123(15) 0.0175(14) -0.0075(14)
C18 0.067(2) 0.0389(19) 0.049(2) -0.0033(16) 0.0264(18) -0.0131(16)
C19 0.066(2) 0.0349(18) 0.067(2) -0.0052(18) 0.021(2) 0.0063(17)
C20 0.051(2) 0.044(2) 0.125(4) -0.028(2) 0.039(2) 0.0011(17)
C21 0.057(2) 0.070(3) 0.079(3) 0.035(2) 0.014(2) -0.012(2)
C22 0.079(3) 0.063(3) 0.058(2) 0.013(2) 0.037(2) 0.001(2)
C23 0.057(3) 0.117(4) 0.082(3) 0.049(3) 0.008(2) -0.004(3)
C24 0.0375(19) 0.073(3) 0.084(3) 0.036(2) 0.0075(19) 0.0050(18)

loop_
_atom_type_symbol
_atom_type_description
_atom_type_scat_dispersion_real
_atom_type_scat_dispersion_imag
_atom_type_scat_source
C C 0.0033 0.0016 'International Tables Vol C Tables 4.2.6.8 and 6.1.1.4'
H H 0.0000 0.0000 'International Tables Vol C Tables 4.2.6.8 and 6.1.1.4'
N N 0.0061 0.0033 'International Tables Vol C Tables 4.2.6.8 and 6.1.1.4'
O O 0.0106 0.0060 'International Tables Vol C Tables 4.2.6.8 and 6.1.1.4'
Si Si 0.0817 0.0704 'International Tables Vol C Tables 4.2.6.8 and 6.1.1.4'
Ca Ca 0.2262 0.3064 'International Tables Vol C Tables 4.2.6.8 and 6.1.1.4'

loop_
_geom_angle_atom_site_label_1
_geom_angle_atom_site_label_2
_geom_angle_atom_site_label_3
_geom_angle
N1 Ca O1 89.98(8)
N1 Ca O3 91.21(8)
O1 Ca O3 167.58(9)
N1 Ca O2 134.44(9)
O1 Ca O2 87.69(7)
O3 Ca O2 82.65(8)
N1 Ca C1 128.70(10)
O1 Ca C1 90.70(9)
O3 Ca C1 98.18(9)
O2 Ca C1 96.84(8)
N1 Ca Si2 27.05(7)
O1 Ca Si2 81.09(6)
O3 Ca Si2 94.48(6)
O2 Ca Si2 108.20(6)
C1 Ca Si2 153.18(7)
N1 Ca Si1 25.01(7)
O1 Ca Si1 98.61(5)
O3 Ca Si1 87.55(6)
O2 Ca Si1 157.26(5)
C1 Ca Si1 104.86(7)
Si2 Ca Si1 52.05(3)
N1 Si1 C9 110.83(18)
N1 Si1 C7 113.9(2)
C9 Si1 C7 105.7(4)
N1 Si1 C8 115.1(2)
C9 Si1 C8 104.0(3)
C7 Si1 C8 106.4(4)
N1 Si1 Ca 36.30(9)
C9 Si1 Ca 75.11(15)
C7 Si1 Ca 119.8(3)
C8 Si1 Ca 132.4(2)
N1 Si2 C12 109.43(15)
N1 Si2 C10 114.73(18)
C12 Si2 C10 105.8(3)
N1 Si2 C11 115.27(19)
C12 Si2 C11 105.0(2)
C10 Si2 C11 105.8(2)
N1 Si2 Ca 39.29(8)
C12 Si2 Ca 70.91(12)
C10 Si2 Ca 119.35(15)
C11 Si2 Ca 134.20(17)
C16 O1 C13 108.1(3)
C16 O1 Ca 125.88(19)
C13 O1 Ca 124.0(2)
C20 O2 C17 107.0(2)
C20 O2 Ca 130.2(2)
C17 O2 Ca 120.41(18)
C21 O3 C24 108.4(3)
C21 O3 Ca 124.0(2)
C24 O3 Ca 126.9(2)
Si1 N1 Si2 127.64(15)
Si1 N1 Ca 118.70(14)
Si2 N1 Ca 113.66(13)
C6 C1 C2 112.1(3)
C6 C1 Ca 129.0(2)
C2 C1 Ca 118.9(2)
C3 C2 C1 124.8(3)
C4 C3 C2 119.8(3)
C3 C4 C5 118.7(3)
C6 C5 C4 119.7(3)
C5 C6 C1 124.7(3)
O1 C13 C14 106.0(3)
C13 C14 C15 106.0(4)
C14 C15 C16 105.3(3)
O1 C16 C15 107.3(3)
O2 C17 C18 104.4(3)
C17 C18 C19 102.1(3)
C20 C19 C18 104.0(3)
O2 C20 C19 108.2(3)
O3 C21 C22 107.4(3)
C23 C22 C21 103.4(4)
C24 C23 C22 106.3(3)
O3 C24 C23 107.0(3)

loop_
_geom_bond_atom_site_label_1
_geom_bond_atom_site_label_2
_geom_bond_distance
Ca N1 2.347(2)
Ca O1 2.392(2)
Ca O3 2.410(2)
Ca O2 2.414(2)
Ca C1 2.534(3)
Ca Si2 3.3939(10)
Ca Si1 3.4772(10)
Si1 N1 1.676(3)
Si1 C9 1.872(5)
Si1 C7 1.868(6)
Si1 C8 1.871(5)
Si2 N1 1.685(3)
Si2 C12 1.876(4)
Si2 C10 1.885(5)
Si2 C11 1.884(4)
O1 C16 1.423(4)
O1 C13 1.437(4)
O2 C20 1.433(4)
O2 C17 1.450(4)
O3 C21 1.425(4)
O3 C24 1.432(4)
C1 C6 1.407(4)
C1 C2 1.409(4)
C2 C3 1.382(5)
C3 C4 1.377(5)
C4 C5 1.388(4)
C5 C6 1.382(4)
C13 C14 1.454(6)
C14 C15 1.459(6)
C15 C16 1.491(5)
C17 C18 1.497(5)
C18 C19 1.524(5)
C19 C20 1.497(5)
C21 C22 1.477(6)
C22 C23 1.470(6)
C23 C24 1.457(6)
